data_7202920
loop_
_publ_author_name
'Li, Zhi-Gang'
'Wang, Guan-Hua'
'Jia, Heng-Qing'
'Hu, Ning-Hai'
'Xu, Jing-Wei'

_publ_section_title
;
 Supramolecular isomerism in zinc hydroxide coordination polymers with
 pyridine-2,4-dicarboxylic acid: Two polymorphs with centrosymmetric
 two-dimensional and acentric three-dimensional coordination networks
;
_journal_issue 10
_journal_name_full CrystEngComm
_journal_page_first 882
_journal_paper_doi 10.1039/b705735k
_journal_volume 9
_journal_year 2007
_chemical_formula_moiety 'C7 H5 N O6 Zn2'
_chemical_formula_sum 'C7 H5 N O6 Zn2'
_chemical_formula_weight 329.86
_chemical_name_systematic
;
?
;
_space_group_IT_number 14
_symmetry_cell_setting monoclinic
_symmetry_space_group_name_Hall '-P 2ybc'
_symmetry_space_group_name_H-M 'P 1 21/c 1'
_atom_sites_solution_hydrogens geom
_atom_sites_solution_primary direct
_atom_sites_solution_secondary difmap
_audit_creation_method SHELXL-97
_cell_angle_alpha 90.00
_cell_angle_beta 100.688(2)
_cell_angle_gamma 90.00
_cell_formula_units_Z 4
_cell_length_a 9.3424(11)
_cell_length_b 6.7836(8)
_cell_length_c 13.9741(17)
_cell_measurement_reflns_used 1719
_cell_measurement_temperature 293(2)
_cell_measurement_theta_max 26.03
_cell_measurement_theta_min 2.22
_cell_volume 870.25(18)
_computing_cell_refinement 'SAINT (Bruker, 2001)'
_computing_data_collection 'SMART (Bruker, 2001)'
_computing_data_reduction SAINT
_computing_molecular_graphics SHELXTL
_computing_publication_material SHELXTL
_computing_structure_refinement SHELXTL
_computing_structure_solution 'SHELXTL (Bruker, 1997)'
_diffrn_ambient_temperature 293(2)
_diffrn_measured_fraction_theta_full 0.997
_diffrn_measured_fraction_theta_max 0.997
_diffrn_measurement_device_type 'Bruker Smart APEX CCD area detector'
_diffrn_measurement_method '\f and \w scans'
_diffrn_radiation_monochromator graphite
_diffrn_radiation_source 'fine-focus sealed tube'
_diffrn_radiation_type MoK\a
_diffrn_radiation_wavelength 0.71073
_diffrn_reflns_av_R_equivalents 0.0256
_diffrn_reflns_av_sigmaI/netI 0.0318
_diffrn_reflns_limit_h_max 11
_diffrn_reflns_limit_h_min -11
_diffrn_reflns_limit_k_max 8
_diffrn_reflns_limit_k_min -4
_diffrn_reflns_limit_l_max 17
_diffrn_reflns_limit_l_min -17
_diffrn_reflns_number 4714
_diffrn_reflns_theta_full 26.06
_diffrn_reflns_theta_max 26.06
_diffrn_reflns_theta_min 2.22
_exptl_absorpt_coefficient_mu 5.524
_exptl_absorpt_correction_T_max 0.7436
_exptl_absorpt_correction_T_min 0.3099
_exptl_absorpt_correction_type multi-scan
_exptl_absorpt_process_details 'SADABS (Sheldrick, 1996)'
_exptl_crystal_colour colorless
_exptl_crystal_density_diffrn 2.518
_exptl_crystal_density_method 'not measured'
_exptl_crystal_description needle
_exptl_crystal_F_000 648
_exptl_crystal_size_max 0.28
_exptl_crystal_size_mid 0.09
_exptl_crystal_size_min 0.06
_refine_diff_density_max 0.496
_refine_diff_density_min -0.551
_refine_diff_density_rms 0.142
_refine_ls_extinction_method none
_refine_ls_goodness_of_fit_ref 1.098
_refine_ls_hydrogen_treatment constr
_refine_ls_matrix_type full
_refine_ls_number_parameters 145
_refine_ls_number_reflns 1727
_refine_ls_number_restraints 0
_refine_ls_restrained_S_all 1.098
_refine_ls_R_factor_all 0.0359
_refine_ls_R_factor_gt 0.0279
_refine_ls_shift/su_max 0.001
_refine_ls_shift/su_mean 0.000
_refine_ls_structure_factor_coef Fsqd
_refine_ls_weighting_details 'calc w=1/[\s^2^(Fo^2^)+(0.0368P)^2^+0.4260P] where P=(Fo^2^+2Fc^2^)/3'
_refine_ls_weighting_scheme calc
_refine_ls_wR_factor_gt 0.0712
_refine_ls_wR_factor_ref 0.0760
_reflns_number_gt 1437
_reflns_number_total 1727
_reflns_threshold_expression >2\s(I)
_cod_data_source_file b705735k.txt
_cod_data_source_block l016
_cod_depositor_comments
;
The following automatic conversions were performed:
'_symmetry_cell_setting' value 'Monoclinic' changed to 'monoclinic'
according to '/home/saulius/struct/CIF-dictionaries/cif_core.dic'
dictionary named 'cif_core.dic' version 2.4.1 from 2010-06-29.

Automatic conversion script
Id: cif_fix_enum 1527 2010-12-29 10:47:43Z saulius 
;
_cod_original_sg_symbol_H-M 'P 21/c'
_cod_database_code 7202920

loop_
_symmetry_equiv_pos_as_xyz
'x, y, z'
'-x, y+1/2, -z+1/2'
'-x, -y, -z'
'x, -y-1/2, z-1/2'

loop_
_atom_site_label
_atom_site_type_symbol
_atom_site_fract_x
_atom_site_fract_y
_atom_site_fract_z
_atom_site_U_iso_or_equiv
_atom_site_adp_type
_atom_site_occupancy
_atom_site_symmetry_multiplicity
_atom_site_calc_flag
_atom_site_refinement_flags
_atom_site_disorder_assembly
_atom_site_disorder_group
Zn1 Zn 0.39900(4) 0.70349(5) 0.87082(3) 0.01303(14) Uani 1 1 d . . .
Zn2 Zn 0.41373(4) 1.19924(5) 0.87972(3) 0.01185(13) Uani 1 1 d . . .
N1 N 0.1704(3) 0.6883(4) 0.8874(2) 0.0152(6) Uani 1 1 d . . .
O1 O 0.4073(2) 0.7664(3) 1.01734(16) 0.0154(5) Uani 1 1 d . . .
O2 O 0.2778(3) 0.8456(4) 1.13122(17) 0.0213(6) Uani 1 1 d . . .
O3 O -0.2583(2) 0.8004(3) 1.04186(17) 0.0186(5) Uani 1 1 d . . .
O4 O -0.3655(2) 0.6837(4) 0.89574(18) 0.0221(6) Uani 1 1 d . . .
O5 O 0.3820(2) 0.9591(3) 0.80885(16) 0.0143(5) Uani 1 1 d . . .
H5A H 0.4450 0.9605 0.7714 0.017 Uiso 1 1 d . . .
O6 O 0.3990(2) 0.4456(3) 0.80963(15) 0.0130(5) Uani 1 1 d . . .
H6A H 0.3210 0.4510 0.7580 0.016 Uiso 1 1 d . . .
C1 C 0.2857(4) 0.7918(5) 1.0491(2) 0.0131(7) Uani 1 1 d . . .
C2 C 0.1502(3) 0.7461(5) 0.9760(2) 0.0128(7) Uani 1 1 d . . .
C3 C 0.0137(3) 0.7630(4) 0.9999(2) 0.0135(7) Uani 1 1 d . . .
H3 H 0.0039 0.8058 1.0616 0.016 Uiso 1 1 calc R . .
C4 C -0.1082(3) 0.7160(5) 0.9314(2) 0.0125(7) Uani 1 1 d . . .
C5 C -0.0886(4) 0.6498(5) 0.8403(2) 0.0181(7) Uani 1 1 d . . .
H5 H -0.1681 0.6131 0.7932 0.022 Uiso 1 1 calc R . .
C6 C 0.0518(4) 0.6398(5) 0.8212(2) 0.0200(8) Uani 1 1 d . . .
H6 H 0.0645 0.5977 0.7600 0.024 Uiso 1 1 calc R . .
C7 C -0.2586(4) 0.7346(5) 0.9572(2) 0.0138(7) Uani 1 1 d . . .

loop_
_atom_site_aniso_label
_atom_site_aniso_U_11
_atom_site_aniso_U_22
_atom_site_aniso_U_33
_atom_site_aniso_U_23
_atom_site_aniso_U_13
_atom_site_aniso_U_12
Zn1 0.0131(2) 0.0107(2) 0.0157(2) -0.00045(15) 0.00378(15) 0.00036(15)
Zn2 0.0103(2) 0.0107(2) 0.0144(2) -0.00025(15) 0.00212(15) 0.00001(14)
N1 0.0141(14) 0.0139(15) 0.0177(14) -0.0028(11) 0.0035(11) -0.0001(11)
O1 0.0096(11) 0.0194(13) 0.0164(11) -0.0002(10) 0.0006(9) 0.0001(9)
O2 0.0176(12) 0.0278(15) 0.0181(12) -0.0042(11) 0.0020(10) -0.0032(11)
O3 0.0130(12) 0.0256(15) 0.0185(12) -0.0020(10) 0.0057(9) -0.0007(10)
O4 0.0105(12) 0.0274(15) 0.0275(14) -0.0084(11) 0.0013(10) -0.0022(10)
O5 0.0174(12) 0.0116(13) 0.0154(11) 0.0000(9) 0.0071(9) -0.0007(9)
O6 0.0168(12) 0.0101(12) 0.0108(11) -0.0021(9) -0.0010(9) 0.0016(9)
C1 0.0122(16) 0.0115(17) 0.0152(16) 0.0007(13) 0.0018(13) -0.0014(13)
C2 0.0126(16) 0.0097(16) 0.0160(16) 0.0018(13) 0.0025(13) 0.0004(13)
C3 0.0141(16) 0.0135(17) 0.0126(15) 0.0002(14) 0.0019(13) -0.0002(14)
C4 0.0098(16) 0.0093(16) 0.0183(16) 0.0027(13) 0.0025(13) 0.0018(12)
C5 0.0150(17) 0.0198(19) 0.0177(17) -0.0037(15) -0.0013(13) -0.0019(14)
C6 0.0200(18) 0.025(2) 0.0153(17) -0.0041(15) 0.0033(14) 0.0001(16)
C7 0.0144(16) 0.0074(16) 0.0194(17) 0.0029(14) 0.0024(13) 0.0008(13)

loop_
_atom_type_symbol
_atom_type_description
_atom_type_scat_dispersion_real
_atom_type_scat_dispersion_imag
_atom_type_scat_source
C C 0.0033 0.0016 'International Tables Vol C Tables 4.2.6.8 and 6.1.1.4'
H H 0.0000 0.0000 'International Tables Vol C Tables 4.2.6.8 and 6.1.1.4'
N N 0.0061 0.0033 'International Tables Vol C Tables 4.2.6.8 and 6.1.1.4'
O O 0.0106 0.0060 'International Tables Vol C Tables 4.2.6.8 and 6.1.1.4'
Zn Zn 0.2839 1.4301 'International Tables Vol C Tables 4.2.6.8 and 6.1.1.4'

loop_
_geom_angle_atom_site_label_1
_geom_angle_atom_site_label_2
_geom_angle_atom_site_label_3
_geom_angle
_geom_angle_site_symmetry_1
_geom_angle_site_symmetry_3
_geom_angle_publ_flag
O5 Zn1 O6 128.05(10) . . ?
O5 Zn1 O1 104.02(9) . . ?
O6 Zn1 O1 127.87(9) . . ?
O5 Zn1 O4 97.13(10) . 1_655 ?
O6 Zn1 O4 86.11(9) . 1_655 ?
O1 Zn1 O4 90.18(9) . 1_655 ?
O5 Zn1 N1 95.09(10) . . ?
O6 Zn1 N1 94.79(10) . . ?
O1 Zn1 N1 76.41(9) . . ?
O4 Zn1 N1 163.71(10) 1_655 . ?
O5 Zn2 O6 119.24(10) . 1_565 ?
O5 Zn2 O3 103.34(10) . 3_577 ?
O6 Zn2 O3 106.86(10) 1_565 3_577 ?
O5 Zn2 O1 120.10(9) . 3_677 ?
O6 Zn2 O1 103.58(9) 1_565 3_677 ?
O3 Zn2 O1 101.69(10) 3_577 3_677 ?
C6 N1 C2 117.8(3) . . ?
C6 N1 Zn1 129.3(2) . . ?
C2 N1 Zn1 112.9(2) . . ?
C1 O1 Zn2 113.74(19) . 3_677 ?
C1 O1 Zn1 119.10(19) . . ?
Zn2 O1 Zn1 127.15(11) 3_677 . ?
C7 O3 Zn2 130.2(2) . 3_577 ?
C7 O4 Zn1 139.2(2) . 1_455 ?
Zn2 O5 Zn1 122.95(12) . . ?
Zn2 O5 H5A 104.5 . . ?
Zn1 O5 H5A 106.0 . . ?
Zn2 O6 Zn1 124.14(11) 1_545 . ?
Zn2 O6 H6A 113.7 1_545 . ?
Zn1 O6 H6A 104.0 . . ?
O2 C1 O1 124.6(3) . . ?
O2 C1 C2 120.7(3) . . ?
O1 C1 C2 114.6(3) . . ?
N1 C2 C3 122.7(3) . . ?
N1 C2 C1 116.2(3) . . ?
C3 C2 C1 121.1(3) . . ?
C2 C3 C4 119.5(3) . . ?
C2 C3 H3 120.3 . . ?
C4 C3 H3 120.3 . . ?
C3 C4 C5 118.5(3) . . ?
C3 C4 C7 119.7(3) . . ?
C5 C4 C7 121.8(3) . . ?
C6 C5 C4 118.7(3) . . ?
C6 C5 H5 120.7 . . ?
C4 C5 H5 120.7 . . ?
N1 C6 C5 122.9(3) . . ?
N1 C6 H6 118.5 . . ?
C5 C6 H6 118.5 . . ?
O4 C7 O3 127.5(3) . . ?
O4 C7 C4 118.3(3) . . ?
O3 C7 C4 114.2(3) . . ?

loop_
_geom_bond_atom_site_label_1
_geom_bond_atom_site_label_2
_geom_bond_distance
_geom_bond_site_symmetry_2
_geom_bond_publ_flag
Zn1 O5 1.931(2) . ?
Zn1 O6 1.947(2) . ?
Zn1 O1 2.079(2) . ?
Zn1 O4 2.167(2) 1_655 ?
Zn1 N1 2.193(3) . ?
Zn2 O5 1.901(2) . ?
Zn2 O6 1.929(2) 1_565 ?
Zn2 O3 1.975(2) 3_577 ?
Zn2 O1 2.007(2) 3_677 ?
N1 C6 1.346(4) . ?
N1 C2 1.346(4) . ?
O1 C1 1.306(4) . ?
O2 C1 1.219(4) . ?
O3 C7 1.264(4) . ?
O4 C7 1.239(4) . ?
O5 H5A 0.8569 . ?
O6 H6A 0.9263 . ?
C1 C2 1.504(4) . ?
C2 C3 1.382(4) . ?
C3 C4 1.382(4) . ?
C3 H3 0.9300 . ?
C4 C5 1.394(5) . ?
C4 C7 1.520(4) . ?
C5 C6 1.388(5) . ?
C5 H5 0.9300 . ?
C6 H6 0.9300 . ?

loop_
_geom_hbond_atom_site_label_D
_geom_hbond_atom_site_label_H
_geom_hbond_atom_site_label_A
_geom_hbond_distance_DH
_geom_hbond_distance_HA
_geom_hbond_distance_DA
_geom_hbond_angle_DHA
_geom_hbond_site_symmetry_A
O5 H5A O6 0.86 2.01 2.862(4) 175 2_656
O6 H6A O2 0.93 2.22 2.908(3) 130 4_575
